data_7128867
loop_
_publ_author_name
'Yang, Chao'
'Liu, Dingqi'
'Wang, Tongshuai'
'Sun, Fuxing'
'Qiu, Shilun'
'Wu, Gang'

_publ_section_title
;
 Manganese-promoted cleavage of acetylacetonate resembling the \b-diketone
 cleaving dioxygenase (Dke1) reactivity.
;
_journal_issue 74
_journal_name_full 'Chemical communications (Cambridge, England)'
_journal_page_first 9462
_journal_page_last 9465
_journal_paper_doi 10.1039/d1cc02774c
_journal_volume 57
_journal_year 2021
_chemical_formula_moiety 'C110 H80 K2 Mn6 N6 O26, [+ solvents]'
_chemical_formula_sum 'C110 H80 K2 Mn6 N6 O26'
_chemical_formula_weight 2309.64
_space_group_crystal_system monoclinic
_space_group_IT_number 14
_space_group_name_Hall '-P 2yn'
_space_group_name_H-M_alt 'P 1 21/n 1'
_atom_sites_solution_hydrogens mixed
_atom_sites_solution_primary iterative
_audit_creation_date 2021-07-20
_audit_creation_method
;
Olex2 1.3
(compiled 2020.11.12 svn.r5f609507 for OlexSys, GUI svn.r6272)
;
_audit_update_record
;
2021-07-20 deposited with the CCDC.	2021-08-20 downloaded from the CCDC.
;
_cell_angle_alpha 90
_cell_angle_beta 95.846(7)
_cell_angle_gamma 90
_cell_formula_units_Z 2
_cell_length_a 14.139(3)
_cell_length_b 22.693(5)
_cell_length_c 16.025(3)
_cell_measurement_reflns_used 9873
_cell_measurement_temperature 273.15
_cell_measurement_theta_max 25.01
_cell_measurement_theta_min 2.20
_cell_volume 5115.0(18)
_computing_cell_refinement 'Bruker SAINT'
_computing_data_collection 'Bruker APEX2'
_computing_data_reduction 'Bruker SAINT'
_computing_molecular_graphics 'Olex2 1.3 (Dolomanov et al., 2009)'
_computing_publication_material 'Olex2 1.3 (Dolomanov et al., 2009)'
_computing_structure_refinement 'SHELXL 2018/3 (Sheldrick, 2015)'
_computing_structure_solution 'SHELXT 2018/2 (Sheldrick, 2018)'
_diffrn_ambient_temperature 273.15
_diffrn_measured_fraction_theta_full 0.989
_diffrn_measured_fraction_theta_max 0.943
_diffrn_measurement_device_type 'Bruker APEX-II CCD'
_diffrn_measurement_method '\f and \w scans'
_diffrn_radiation_type MoK\a
_diffrn_radiation_wavelength 0.71073
_diffrn_reflns_av_R_equivalents 0.0882
_diffrn_reflns_av_unetI/netI 0.0774
_diffrn_reflns_Laue_measured_fraction_full 0.989
_diffrn_reflns_Laue_measured_fraction_max 0.943
_diffrn_reflns_limit_h_max 16
_diffrn_reflns_limit_h_min -16
_diffrn_reflns_limit_k_max 27
_diffrn_reflns_limit_k_min -27
_diffrn_reflns_limit_l_max 19
_diffrn_reflns_limit_l_min -19
_diffrn_reflns_number 42300
_diffrn_reflns_point_group_measured_fraction_full 0.989
_diffrn_reflns_point_group_measured_fraction_max 0.943
_diffrn_reflns_theta_full 25.242
_diffrn_reflns_theta_max 25.753
_diffrn_reflns_theta_min 1.561
_diffrn_source_current 1.0
_diffrn_source_power 0.05
_diffrn_source_voltage 50.0
_diffrn_standards_number 0
_exptl_absorpt_coefficient_mu 0.880
_exptl_absorpt_correction_type none
_exptl_crystal_colour black
_exptl_crystal_colour_primary black
_exptl_crystal_density_diffrn 1.500
_exptl_crystal_description block
_exptl_crystal_F_000 2356
_exptl_crystal_size_max 0.15
_exptl_crystal_size_mid 0.12
_exptl_crystal_size_min 0.11
_refine_diff_density_max 1.367
_refine_diff_density_min -0.905
_refine_diff_density_rms 0.239
_refine_ls_extinction_method none
_refine_ls_goodness_of_fit_ref 1.056
_refine_ls_hydrogen_treatment constr
_refine_ls_matrix_type full
_refine_ls_number_parameters 678
_refine_ls_number_reflns 9237
_refine_ls_number_restraints 0
_refine_ls_restrained_S_all 1.056
_refine_ls_R_factor_all 0.1079
_refine_ls_R_factor_gt 0.0765
_refine_ls_shift/su_max 0.001
_refine_ls_shift/su_mean 0.000
_refine_ls_structure_factor_coef Fsqd
_refine_ls_weighting_details 'w=1/[\s^2^(Fo^2^)+(0.1684P)^2^+2.5631P] where P=(Fo^2^+2Fc^2^)/3'
_refine_ls_weighting_scheme calc
_refine_ls_wR_factor_gt 0.2356
_refine_ls_wR_factor_ref 0.2589
_reflns_Friedel_coverage 0.000
_reflns_number_gt 6528
_reflns_number_total 9237
_reflns_threshold_expression 'I > 2\s(I)'
_cod_data_source_file d1cc02774c2.cif
_cod_data_source_block dke1-c1
_cod_depositor_comments 'Adding full bibliography for 7128866--7128868.cif.'
_cod_original_cell_volume 5115.1(19)
_cod_database_code 7128867
_shelx_shelxl_version_number 2018/3
_shelx_space_group_comment
;
The symmetry employed for this shelxl refinement is uniquely defined
by the following loop, which should always be used as a source of
symmetry information in preference to the above space-group names.
They are only intended as comments.
;
_shelx_estimated_absorpt_t_max 0.909
_shelx_estimated_absorpt_t_min 0.879
_olex2_refinement_description
;
1. Fixed Uiso
 At 1.2 times of:
  All C(H) groups
 At 1.5 times of:
  All O(H,H) groups
2.a Rotating group:
 O13(H13A,H13B), O12(H12A,H12B)
2.b Aromatic/amide H refined with riding coordinates:
 C53(H53), C50(H50), C29(H29), C3(H3), C21(H21), C51(H51), C46(H46), C52(H52),
 C32(H32), C33(H33), C11(H11), C35(H35), C14(H14), C10(H10), C44(H44), C4(H4),
 C24(H24), C28(H28), C47(H47), C26(H26), C45(H45), C6(H6), C17(H17), C23(H23),
 C22(H22), C9(H9), C5(H5), C34(H34), C8(H8), C41(H41), C42(H42), C39(H39),
 C16(H16), C15(H15), C27(H27), C40(H40)
;
_smtbx_masks_void_probe_radius 1.2
_smtbx_masks_void_truncation_radius 1.2
_olex2_submission_special_instructions 'No special instructions were received'

loop_
_space_group_symop_operation_xyz
'x, y, z'
'-x+1/2, y+1/2, -z+1/2'
'-x, -y, -z'
'x-1/2, -y-1/2, z-1/2'

loop_
_atom_site_label
_atom_site_type_symbol
_atom_site_fract_x
_atom_site_fract_y
_atom_site_fract_z
_atom_site_U_iso_or_equiv
_atom_site_adp_type
_atom_site_occupancy
_atom_site_site_symmetry_order
_atom_site_calc_flag
_atom_site_refinement_flags_posn
_atom_site_refinement_flags_adp
_atom_site_refinement_flags_occupancy
_atom_site_disorder_assembly
_atom_site_disorder_group
Mn3 Mn 0.72024(6) 0.32433(4) 0.65331(5) 0.0338(3) Uani 1 1 d . . . . .
Mn2 Mn 0.74893(6) 0.43041(4) 0.52547(5) 0.0331(3) Uani 1 1 d . . . . .
Mn1 Mn 0.57992(6) 0.45184(4) 0.65660(6) 0.0362(3) Uani 1 1 d . . . . .
K1 K 0.50350(14) 0.65049(9) 0.63283(13) 0.0756(6) Uani 1 1 d . . . . .
O1 O 0.5934(2) 0.35408(17) 0.6609(2) 0.0329(8) Uani 1 1 d . . . . .
O7 O 0.7196(3) 0.34715(16) 0.5356(2) 0.0321(8) Uani 1 1 d . . . . .
O4 O 0.7293(3) 0.43954(17) 0.6409(2) 0.0334(8) Uani 1 1 d . . . . .
O11 O 0.4394(3) 0.56622(17) 0.4819(3) 0.0415(10) Uani 1 1 d . . . . .
O8 O 0.8531(3) 0.3107(2) 0.6572(3) 0.0467(11) Uani 1 1 d . . . . .
O5 O 0.7318(3) 0.51075(17) 0.5059(2) 0.0425(10) Uani 1 1 d . . . . .
O9 O 0.7783(3) 0.41884(19) 0.4157(2) 0.0456(11) Uani 1 1 d . . . . .
O2 O 0.7252(3) 0.2949(2) 0.7616(3) 0.0458(10) Uani 1 1 d . . . . .
O6 O 0.6213(3) 0.4962(2) 0.7642(3) 0.0528(11) Uani 1 1 d . . . . .
O10 O 0.5087(3) 0.52971(18) 0.6012(3) 0.0442(10) Uani 1 1 d . . . . .
O3 O 0.4892(3) 0.3012(2) 0.5370(3) 0.0578(12) Uani 1 1 d . . . . .
N1 N 0.4421(4) 0.4174(2) 0.6894(3) 0.0428(12) Uani 1 1 d . . . . .
N2 N 0.8959(3) 0.4458(2) 0.5870(3) 0.0436(12) Uani 1 1 d . . . . .
N3 N 0.6992(4) 0.2378(2) 0.5806(3) 0.0420(12) Uani 1 1 d . . . . .
C20 C 0.8897(4) 0.4797(3) 0.6550(4) 0.0397(14) Uani 1 1 d . . . . .
C30 C 0.7332(4) 0.5538(3) 0.5631(4) 0.0379(13) Uani 1 1 d . . . . .
C54 C 0.7444(4) 0.3761(3) 0.3657(4) 0.0413(14) Uani 1 1 d . . . . .
C55 C 0.4840(4) 0.5288(2) 0.5245(4) 0.0357(13) Uani 1 1 d . . . . .
C12 C 0.6705(4) 0.3124(3) 0.8217(4) 0.0391(14) Uani 1 1 d . . . . .
C53 C 0.7192(5) 0.3901(3) 0.2800(4) 0.0547(17) Uani 1 1 d . . . . .
H53 H 0.726705 0.428291 0.260788 0.066 Uiso 1 1 calc R U . . .
C50 C 0.6926(5) 0.2772(3) 0.3371(4) 0.0534(17) Uani 1 1 d . . . . .
H50 H 0.681136 0.239191 0.355428 0.064 Uiso 1 1 calc R U . . .
C18 C 0.4800(5) 0.2561(3) 0.5940(4) 0.0493(16) Uani 1 1 d . . . . .
C48 C 0.9088(4) 0.3097(3) 0.5928(4) 0.0452(15) Uani 1 1 d . . . . .
C29 C 0.7115(5) 0.6107(3) 0.5304(4) 0.0495(16) Uani 1 1 d . . . . .
H29 H 0.694325 0.616519 0.473371 0.059 Uiso 1 1 calc R U . . .
C19 C 0.7900(4) 0.4846(3) 0.6833(4) 0.0380(13) Uani 1 1 d . . . . .
C36 C 0.7003(5) 0.4842(3) 0.8116(4) 0.0501(16) Uani 1 1 d . . . . .
C3 C 0.3500(5) 0.3349(3) 0.7206(5) 0.0547(18) Uani 1 1 d . . . . .
H3 H 0.345429 0.294516 0.729404 0.066 Uiso 1 1 calc R U . . .
C37 C 0.7673(4) 0.3049(3) 0.4850(4) 0.0370(13) Uani 1 1 d . . . . .
C1 C 0.5301(4) 0.3257(3) 0.7123(3) 0.0349(13) Uani 1 1 d . . . . .
C13 C 0.5045(4) 0.2640(3) 0.6792(4) 0.0408(14) Uani 1 1 d . . . . .
C21 C 0.9657(5) 0.5132(3) 0.6914(4) 0.0528(17) Uani 1 1 d . . . . .
H21 H 0.958435 0.537615 0.736927 0.063 Uiso 1 1 calc R U . . .
C43 C 0.8751(4) 0.3100(3) 0.5094(4) 0.0410(14) Uani 1 1 d . . . . .
C49 C 0.7342(4) 0.3182(3) 0.3939(4) 0.0397(14) Uani 1 1 d . . . . .
C2 C 0.4362(4) 0.3612(3) 0.7057(4) 0.0414(14) Uani 1 1 d . . . . .
C25 C 0.7577(4) 0.5455(3) 0.6510(4) 0.0384(13) Uani 1 1 d . . . . .
C31 C 0.7866(5) 0.4768(3) 0.7775(4) 0.0439(15) Uani 1 1 d . . . . .
C51 C 0.6674(6) 0.2921(4) 0.2522(5) 0.073(2) Uani 1 1 d . . . . .
H51 H 0.639687 0.263822 0.215377 0.088 Uiso 1 1 calc R U . . .
C46 C 1.0691(5) 0.3075(4) 0.5545(5) 0.067(2) Uani 1 1 d . . . . .
H46 H 1.134263 0.306126 0.569764 0.081 Uiso 1 1 calc R U . . .
C52 C 0.6829(6) 0.3459(4) 0.2243(5) 0.063(2) Uani 1 1 d . . . . .
H52 H 0.669536 0.354476 0.167532 0.075 Uiso 1 1 calc R U . . .
C32 C 0.8666(6) 0.4597(3) 0.8324(5) 0.0611(19) Uani 1 1 d . . . . .
H32 H 0.923320 0.451999 0.809656 0.073 Uiso 1 1 calc R U . . .
C7 C 0.5747(4) 0.3273(3) 0.8031(4) 0.0380(13) Uani 1 1 d . . . . .
C33 C 0.8649(7) 0.4538(4) 0.9180(5) 0.076(2) Uani 1 1 d . . . . .
H33 H 0.919100 0.442434 0.952056 0.092 Uiso 1 1 calc R U . . .
C38 C 0.7449(4) 0.2431(3) 0.5124(4) 0.0439(15) Uani 1 1 d . . . . .
C11 C 0.7138(5) 0.3137(3) 0.9046(4) 0.0545(17) Uani 1 1 d . . . . .
H11 H 0.777890 0.304451 0.915715 0.065 Uiso 1 1 calc R U . . .
C35 C 0.7004(6) 0.4787(4) 0.9009(5) 0.065(2) Uani 1 1 d . . . . .
H35 H 0.644136 0.484672 0.925061 0.078 Uiso 1 1 calc R U . . .
C14 C 0.4962(5) 0.2172(3) 0.7323(4) 0.0499(16) Uani 1 1 d . . . . .
H14 H 0.514735 0.221577 0.789274 0.060 Uiso 1 1 calc R U . . .
C10 C 0.6619(6) 0.3287(4) 0.9690(4) 0.065(2) Uani 1 1 d . . . . .
H10 H 0.690630 0.328027 1.023874 0.078 Uiso 1 1 calc R U . . .
C44 C 0.9397(5) 0.3083(3) 0.4480(4) 0.0537(17) Uani 1 1 d . . . . .
H44 H 0.916493 0.307665 0.391604 0.064 Uiso 1 1 calc R U . . .
C4 C 0.2708(5) 0.3718(4) 0.7216(5) 0.072(2) Uani 1 1 d . . . . .
H4 H 0.212555 0.356166 0.732577 0.086 Uiso 1 1 calc R U . . .
C24 C 0.9805(5) 0.4412(3) 0.5568(5) 0.0530(17) Uani 1 1 d . . . . .
H24 H 0.986465 0.416713 0.511157 0.064 Uiso 1 1 calc R U . . .
C28 C 0.7169(5) 0.6584(3) 0.5873(5) 0.0569(18) Uani 1 1 d . . . . .
H28 H 0.701786 0.696018 0.567143 0.068 Uiso 1 1 calc R U . . .
C47 C 1.0084(5) 0.3095(4) 0.6159(5) 0.061(2) Uani 1 1 d . . . . .
H47 H 1.032243 0.310731 0.672139 0.073 Uiso 1 1 calc R U . . .
C26 C 0.7615(5) 0.5943(3) 0.7025(4) 0.0506(16) Uani 1 1 d . . . . .
H26 H 0.776486 0.589419 0.759964 0.061 Uiso 1 1 calc R U . . .
C45 C 1.0352(5) 0.3076(4) 0.4697(5) 0.068(2) Uani 1 1 d . . . . .
H45 H 1.077147 0.307117 0.428644 0.081 Uiso 1 1 calc R U . . .
O13 O 0.5636(6) 0.7640(4) 0.6855(5) 0.126(3) Uani 1 1 d . . . . .
H13A H 0.629414 0.776021 0.670796 0.189 Uiso 1 1 d R U . . .
H13B H 0.525431 0.797729 0.657074 0.189 Uiso 1 1 d R U . . .
C6 C 0.3619(5) 0.4511(3) 0.6875(5) 0.0553(18) Uani 1 1 d . . . . .
H6 H 0.365008 0.490571 0.672261 0.066 Uiso 1 1 calc R U . . .
C17 C 0.4450(6) 0.2023(4) 0.5630(6) 0.074(2) Uani 1 1 d . . . . .
H17 H 0.428648 0.197634 0.505663 0.089 Uiso 1 1 calc R U . . .
C23 C 1.0594(5) 0.4720(4) 0.5920(5) 0.060(2) Uani 1 1 d . . . . .
H23 H 1.117567 0.467496 0.570421 0.073 Uiso 1 1 calc R U . . .
C22 C 1.0517(5) 0.5092(3) 0.6586(5) 0.063(2) Uani 1 1 d . . . . .
H22 H 1.103572 0.531236 0.681094 0.075 Uiso 1 1 calc R U . . .
C9 C 0.5681(6) 0.3446(4) 0.9537(5) 0.069(2) Uani 1 1 d . . . . .
H9 H 0.533862 0.355844 0.997609 0.083 Uiso 1 1 calc R U . . .
C5 C 0.2785(5) 0.4291(4) 0.7071(6) 0.067(2) Uani 1 1 d . . . . .
H5 H 0.226672 0.453856 0.710492 0.081 Uiso 1 1 calc R U . . .
C34 C 0.7819(8) 0.4649(4) 0.9514(5) 0.082(3) Uani 1 1 d . . . . .
H34 H 0.780302 0.463208 1.009246 0.099 Uiso 1 1 calc R U . . .
C8 C 0.5252(5) 0.3436(3) 0.8723(4) 0.0575(18) Uani 1 1 d . . . . .
H8 H 0.461499 0.354150 0.862521 0.069 Uiso 1 1 calc R U . . .
C41 C 0.7066(7) 0.1337(3) 0.5688(6) 0.081(3) Uani 1 1 d . . . . .
H41 H 0.689533 0.096916 0.587897 0.098 Uiso 1 1 calc R U . . .
C42 C 0.6802(6) 0.1840(3) 0.6083(5) 0.061(2) Uani 1 1 d . . . . .
H42 H 0.648075 0.180363 0.655843 0.074 Uiso 1 1 calc R U . . .
C39 C 0.7785(6) 0.1928(3) 0.4734(5) 0.065(2) Uani 1 1 d . . . . .
H39 H 0.814827 0.197007 0.428474 0.078 Uiso 1 1 calc R U . . .
C16 C 0.4344(7) 0.1561(4) 0.6165(6) 0.085(3) Uani 1 1 d . . . . .
H16 H 0.410151 0.120300 0.595512 0.102 Uiso 1 1 calc R U . . .
C15 C 0.4598(6) 0.1627(3) 0.7015(6) 0.072(2) Uani 1 1 d . . . . .
H15 H 0.452961 0.131553 0.738041 0.086 Uiso 1 1 calc R U . . .
C27 C 0.7435(5) 0.6511(3) 0.6705(5) 0.0584(18) Uani 1 1 d . . . . .
H27 H 0.749641 0.683544 0.706048 0.070 Uiso 1 1 calc R U . . .
O12 O 0.5395(8) 0.6029(5) 0.7895(7) 0.178(5) Uani 1 1 d . . . . .
H12A H 0.593141 0.580163 0.794486 0.268 Uiso 1 1 d R U . . .
H12B H 0.493999 0.576560 0.801970 0.268 Uiso 1 1 d R U . . .
C40 C 0.7580(8) 0.1381(4) 0.5013(6) 0.090(3) Uani 1 1 d . . . . .
H40 H 0.778504 0.104511 0.475098 0.108 Uiso 1 1 calc R U . . .

loop_
_atom_site_aniso_label
_atom_site_aniso_U_11
_atom_site_aniso_U_22
_atom_site_aniso_U_33
_atom_site_aniso_U_23
_atom_site_aniso_U_13
_atom_site_aniso_U_12
Mn3 0.0323(5) 0.0338(5) 0.0365(5) 0.0035(4) 0.0081(4) 0.0075(4)
Mn2 0.0352(5) 0.0293(5) 0.0359(5) -0.0003(3) 0.0091(4) -0.0021(4)
Mn1 0.0332(5) 0.0305(5) 0.0460(5) 0.0023(4) 0.0092(4) 0.0032(4)
K1 0.0716(12) 0.0620(12) 0.0944(14) -0.0137(10) 0.0142(10) -0.0018(9)
O1 0.0299(19) 0.032(2) 0.039(2) 0.0109(16) 0.0100(16) 0.0037(16)
O7 0.0297(19) 0.029(2) 0.038(2) -0.0003(16) 0.0086(15) 0.0046(16)
O4 0.032(2) 0.031(2) 0.037(2) 0.0001(16) 0.0067(16) -0.0018(16)
O11 0.045(2) 0.030(2) 0.049(2) 0.0047(19) 0.0028(19) 0.0069(18)
O8 0.032(2) 0.063(3) 0.046(2) 0.006(2) 0.0088(18) 0.012(2)
O5 0.057(3) 0.028(2) 0.042(2) 0.0071(18) 0.0079(19) -0.0002(18)
O9 0.057(3) 0.045(3) 0.038(2) -0.0063(19) 0.0173(19) -0.015(2)
O2 0.046(2) 0.050(3) 0.043(2) 0.008(2) 0.0090(19) 0.014(2)
O6 0.051(3) 0.061(3) 0.048(3) -0.006(2) 0.014(2) 0.000(2)
O10 0.051(3) 0.035(2) 0.046(3) 0.0009(19) 0.0050(19) 0.0084(19)
O3 0.063(3) 0.060(3) 0.048(3) 0.005(2) -0.007(2) -0.002(2)
N1 0.038(3) 0.043(3) 0.049(3) 0.002(2) 0.012(2) 0.003(2)
N2 0.033(3) 0.046(3) 0.052(3) 0.001(2) 0.006(2) 0.001(2)
N3 0.046(3) 0.032(3) 0.049(3) 0.001(2) 0.011(2) 0.004(2)
C20 0.033(3) 0.034(3) 0.053(4) -0.002(3) 0.005(3) 0.001(2)
C30 0.031(3) 0.028(3) 0.056(4) -0.002(3) 0.008(3) -0.005(2)
C54 0.035(3) 0.047(4) 0.044(3) -0.005(3) 0.016(3) -0.003(3)
C55 0.036(3) 0.030(3) 0.042(3) 0.001(3) 0.007(2) -0.004(2)
C12 0.052(4) 0.030(3) 0.037(3) 0.002(2) 0.009(3) -0.002(3)
C53 0.060(4) 0.062(5) 0.043(4) -0.003(3) 0.011(3) -0.006(3)
C50 0.067(5) 0.047(4) 0.047(4) -0.013(3) 0.010(3) 0.000(3)
C18 0.048(4) 0.049(4) 0.050(4) -0.005(3) -0.002(3) 0.002(3)
C48 0.039(3) 0.047(4) 0.052(4) 0.001(3) 0.013(3) 0.017(3)
C29 0.047(4) 0.040(4) 0.062(4) 0.004(3) 0.008(3) -0.004(3)
C19 0.037(3) 0.031(3) 0.046(3) -0.002(3) 0.005(3) -0.006(2)
C36 0.064(4) 0.041(4) 0.047(4) -0.010(3) 0.014(3) -0.011(3)
C3 0.041(4) 0.048(4) 0.078(5) 0.003(4) 0.021(3) -0.004(3)
C37 0.039(3) 0.035(3) 0.039(3) -0.006(2) 0.010(2) 0.007(2)
C1 0.036(3) 0.034(3) 0.037(3) 0.004(2) 0.013(2) 0.001(2)
C13 0.033(3) 0.036(3) 0.053(4) -0.002(3) 0.008(3) -0.003(3)
C21 0.043(4) 0.053(4) 0.062(4) 0.000(3) 0.005(3) -0.008(3)
C43 0.031(3) 0.040(3) 0.054(4) -0.010(3) 0.014(3) 0.006(3)
C49 0.036(3) 0.044(4) 0.040(3) -0.007(3) 0.012(2) 0.003(3)
C2 0.031(3) 0.047(4) 0.047(3) 0.004(3) 0.008(2) 0.003(3)
C25 0.032(3) 0.033(3) 0.052(4) -0.001(3) 0.010(3) -0.002(2)
C31 0.056(4) 0.034(3) 0.041(3) -0.005(3) 0.004(3) -0.008(3)
C51 0.078(6) 0.083(6) 0.058(5) -0.033(5) 0.002(4) -0.009(5)
C46 0.035(4) 0.090(6) 0.079(5) 0.008(4) 0.013(3) 0.017(4)
C52 0.069(5) 0.075(6) 0.044(4) -0.010(4) 0.008(3) 0.004(4)
C32 0.065(5) 0.061(5) 0.056(4) 0.005(4) 0.002(3) -0.007(4)
C7 0.044(3) 0.032(3) 0.039(3) -0.002(2) 0.012(3) -0.006(2)
C33 0.085(6) 0.084(6) 0.057(5) 0.013(4) -0.009(4) -0.009(5)
C38 0.048(4) 0.035(3) 0.050(4) -0.003(3) 0.009(3) 0.008(3)
C11 0.059(4) 0.055(4) 0.048(4) 0.001(3) 0.001(3) -0.004(3)
C35 0.087(6) 0.065(5) 0.047(4) -0.005(4) 0.024(4) -0.009(4)
C14 0.054(4) 0.037(4) 0.060(4) 0.003(3) 0.013(3) -0.009(3)
C10 0.084(6) 0.077(6) 0.033(4) -0.007(3) 0.000(3) -0.002(4)
C44 0.048(4) 0.066(5) 0.048(4) -0.005(3) 0.012(3) 0.014(3)
C4 0.028(4) 0.091(7) 0.098(6) -0.006(5) 0.021(4) -0.003(4)
C24 0.042(4) 0.056(4) 0.064(4) 0.000(3) 0.020(3) 0.000(3)
C28 0.058(4) 0.028(3) 0.086(6) 0.003(3) 0.012(4) -0.002(3)
C47 0.040(4) 0.083(6) 0.061(4) 0.013(4) 0.009(3) 0.021(4)
C26 0.053(4) 0.037(4) 0.061(4) -0.012(3) 0.004(3) -0.007(3)
C45 0.038(4) 0.098(6) 0.071(5) -0.005(4) 0.023(3) 0.021(4)
O13 0.095(5) 0.160(8) 0.124(6) -0.074(6) 0.017(5) -0.032(5)
C6 0.050(4) 0.044(4) 0.073(5) 0.003(3) 0.014(3) 0.011(3)
C17 0.086(6) 0.058(5) 0.074(5) -0.009(4) -0.015(4) -0.005(4)
C23 0.031(3) 0.074(5) 0.078(5) 0.016(4) 0.013(3) 0.002(3)
C22 0.042(4) 0.058(5) 0.087(6) -0.003(4) 0.002(4) -0.009(3)
C9 0.088(6) 0.077(6) 0.045(4) -0.015(4) 0.016(4) 0.005(5)
C5 0.038(4) 0.060(5) 0.106(7) 0.004(4) 0.020(4) 0.014(3)
C34 0.126(9) 0.069(6) 0.052(5) 0.002(4) 0.006(5) -0.020(6)
C8 0.061(4) 0.065(5) 0.050(4) -0.005(3) 0.020(3) -0.002(4)
C41 0.134(8) 0.030(4) 0.085(6) 0.003(4) 0.033(6) 0.014(5)
C42 0.075(5) 0.039(4) 0.072(5) 0.011(3) 0.014(4) 0.015(4)
C39 0.088(6) 0.048(4) 0.062(5) -0.005(3) 0.025(4) 0.021(4)
C16 0.089(7) 0.067(6) 0.098(7) -0.023(5) 0.001(5) -0.028(5)
C15 0.069(5) 0.040(4) 0.109(7) 0.012(4) 0.024(5) -0.010(4)
C27 0.065(5) 0.040(4) 0.071(5) -0.014(3) 0.010(4) -0.006(3)
O12 0.149(9) 0.194(11) 0.200(11) 0.028(9) 0.052(8) 0.088(8)
C40 0.141(9) 0.033(4) 0.100(7) -0.005(4) 0.035(6) 0.026(5)

loop_
_atom_type_symbol
_atom_type_description
_atom_type_scat_dispersion_real
_atom_type_scat_dispersion_imag
_atom_type_scat_source
C C 0.0033 0.0016 'International Tables Vol C Tables 4.2.6.8 and 6.1.1.4'
H H 0.0000 0.0000 'International Tables Vol C Tables 4.2.6.8 and 6.1.1.4'
K K 0.2009 0.2494 'International Tables Vol C Tables 4.2.6.8 and 6.1.1.4'
Mn Mn 0.3368 0.7283 'International Tables Vol C Tables 4.2.6.8 and 6.1.1.4'
N N 0.0061 0.0033 'International Tables Vol C Tables 4.2.6.8 and 6.1.1.4'
O O 0.0106 0.0060 'International Tables Vol C Tables 4.2.6.8 and 6.1.1.4'

loop_
_geom_angle_atom_site_label_1
_geom_angle_atom_site_label_2
_geom_angle_atom_site_label_3
_geom_angle
_geom_angle_site_symmetry_1
_geom_angle_site_symmetry_3
_geom_angle_publ_flag
O1 Mn3 Mn2 87.51(11) . . ?
O1 Mn3 O7 93.15(15) . . ?
O1 Mn3 N3 104.98(18) . . ?
O7 Mn3 Mn2 34.40(11) . . ?
O7 Mn3 N3 75.43(17) . . ?
O8 Mn3 Mn2 87.37(14) . . ?
O8 Mn3 O1 167.62(19) . . ?
O8 Mn3 O7 88.97(17) . . ?
O8 Mn3 N3 87.36(19) . . ?
O2 Mn3 Mn2 150.62(15) . . ?
O2 Mn3 O1 90.78(16) . . ?
O2 Mn3 O7 173.94(17) . . ?
O2 Mn3 O8 88.17(18) . . ?
O2 Mn3 N3 99.10(19) . . ?
N3 Mn3 Mn2 109.67(13) . . ?
O7 Mn2 Mn3 34.61(11) . . ?
O7 Mn2 N2 108.17(18) . . ?
O4 Mn2 Mn3 54.79(12) . . ?
O4 Mn2 O7 88.34(16) . . ?
O4 Mn2 N2 77.08(17) . . ?
O5 Mn2 Mn3 144.90(13) . . ?
O5 Mn2 O7 160.12(18) . . ?
O5 Mn2 O4 91.56(17) . . ?
O5 Mn2 O9 90.98(18) . . ?
O5 Mn2 N2 91.15(19) . . ?
O9 Mn2 Mn3 123.37(14) . . ?
O9 Mn2 O7 90.69(17) . . ?
O9 Mn2 O4 175.12(19) . . ?
O9 Mn2 N2 98.71(19) . . ?
N2 Mn2 Mn3 90.47(14) . . ?
O1 Mn1 O11 81.39(14) . 3_666 ?
O4 Mn1 O1 78.13(14) . . ?
O4 Mn1 O11 83.33(14) . 3_666 ?
O4 Mn1 O10 118.16(16) . . ?
O4 Mn1 N1 150.85(18) . . ?
O6 Mn1 O1 116.81(17) . . ?
O6 Mn1 O4 87.87(16) . . ?
O6 Mn1 O11 157.69(18) . 3_666 ?
O6 Mn1 O10 91.44(18) . . ?
O6 Mn1 N1 99.09(19) . . ?
O10 Mn1 O1 148.82(15) . . ?
O10 Mn1 O11 74.97(15) . 3_666 ?
O10 Mn1 N1 90.10(18) . . ?
N1 Mn1 O1 73.45(16) . . ?
N1 Mn1 O11 98.55(17) . 3_666 ?
O11 K1 C55 21.95(12) . . ?
O11 K1 C50 103.54(15) . 3_666 ?
O11 K1 C49 80.04(13) . 3_666 ?
O11 K1 C51 118.64(16) . 3_666 ?
O11 K1 C28 93.65(16) . . ?
O11 K1 C27 110.17(15) . . ?
O10 K1 O11 43.41(11) . . ?
O10 K1 O3 101.19(15) . 3_666 ?
O10 K1 C55 22.02(13) . . ?
O10 K1 C50 123.60(17) . 3_666 ?
O10 K1 C49 103.01(15) . 3_666 ?
O10 K1 C51 120.16(19) . 3_666 ?
O10 K1 C28 88.30(15) . . ?
O10 K1 O13 160.2(2) . . ?
O10 K1 C27 89.51(15) . . ?
O3 K1 O11 63.26(13) 3_666 . ?
O3 K1 C55 80.36(15) 3_666 . ?
O3 K1 C50 93.35(17) 3_666 3_666 ?
O3 K1 C49 86.16(15) 3_666 3_666 ?
O3 K1 C51 116.5(2) 3_666 3_666 ?
O3 K1 C28 69.14(18) 3_666 . ?
O3 K1 C27 92.00(17) 3_666 . ?
C55 K1 C50 118.19(17) . 3_666 ?
C55 K1 C49 94.60(15) . 3_666 ?
C55 K1 C51 125.47(19) . 3_666 ?
C55 K1 C27 97.31(16) . . ?
C50 K1 C49 23.80(15) 3_666 3_666 ?
C50 K1 C51 24.09(19) 3_666 3_666 ?
C50 K1 C27 144.49(18) 3_666 . ?
C49 K1 C51 41.73(16) 3_666 3_666 ?
C28 K1 C55 87.50(16) . . ?
C28 K1 C50 146.76(19) . 3_666 ?
C28 K1 C49 154.53(19) . 3_666 ?
C28 K1 C51 146.7(2) . 3_666 ?
C28 K1 C27 23.63(18) . . ?
O13 K1 O11 147.4(2) . . ?
O13 K1 O3 84.2(2) . 3_666 ?
O13 K1 C55 160.4(2) . . ?
O13 K1 C50 74.5(2) . 3_666 ?
O13 K1 C49 96.3(2) . 3_666 ?
O13 K1 C51 72.5(2) . 3_666 ?
O13 K1 C28 75.7(2) . . ?
O13 K1 C27 71.1(2) . . ?
C27 K1 C49 167.47(17) . 3_666 ?
C27 K1 C51 130.44(19) . 3_666 ?
O12 K1 O11 118.6(3) . . ?
O12 K1 O10 76.9(3) . . ?
O12 K1 O3 167.2(3) . 3_666 ?
O12 K1 C55 98.8(3) . . ?
O12 K1 C50 98.2(2) . 3_666 ?
O12 K1 C49 106.6(3) . 3_666 ?
O12 K1 C51 74.5(3) . 3_666 ?
O12 K1 C28 98.1(3) . . ?
O12 K1 O13 93.6(3) . . ?
O12 K1 C27 75.4(3) . . ?
Mn3 O1 Mn1 115.03(17) . . ?
C1 O1 Mn3 121.2(3) . . ?
C1 O1 Mn1 114.2(3) . . ?
Mn2 O7 Mn3 110.98(18) . . ?
C37 O7 Mn3 113.8(3) . . ?
C37 O7 Mn2 118.4(3) . . ?
Mn2 O4 Mn1 111.45(17) . . ?
C19 O4 Mn2 113.0(3) . . ?
C19 O4 Mn1 112.9(3) . . ?
Mn1 O11 K1 150.20(17) 3_666 . ?
C55 O11 Mn1 115.4(4) . 3_666 ?
C55 O11 K1 84.3(3) . . ?
C48 O8 Mn3 128.7(4) . . ?
C30 O5 Mn2 127.4(4) . . ?
C54 O9 Mn2 125.1(4) . . ?
C12 O2 Mn3 126.2(4) . . ?
C36 O6 Mn1 122.9(4) . . ?
Mn1 O10 K1 137.99(19) . . ?
C55 O10 Mn1 117.5(4) . . ?
C55 O10 K1 100.7(3) . . ?
C18 O3 K1 153.9(4) . 3_666 ?
C2 N1 Mn1 117.9(4) . . ?
C2 N1 C6 118.8(5) . . ?
C6 N1 Mn1 123.1(5) . . ?
C20 N2 Mn2 108.2(4) . . ?
C24 N2 Mn2 130.8(5) . . ?
C24 N2 C20 118.1(6) . . ?
C38 N3 Mn3 107.0(4) . . ?
C38 N3 C42 119.0(6) . . ?
C42 N3 Mn3 129.5(5) . . ?
N2 C20 C19 114.8(5) . . ?
N2 C20 C21 122.7(6) . . ?
C21 C20 C19 122.1(6) . . ?
O5 C30 C29 115.1(6) . . ?
O5 C30 C25 124.3(5) . . ?
C29 C30 C25 120.5(6) . . ?
O9 C54 C53 117.6(6) . . ?
O9 C54 C49 122.5(5) . . ?
C49 C54 C53 119.9(6) . . ?
O11 C55 K1 73.8(3) . . ?
O11 C55 O10 128.1(5) . . ?
O11 C55 C55 116.4(6) . 3_666 ?
O10 C55 K1 57.3(3) . . ?
O10 C55 C55 115.5(6) . 3_666 ?
C55 C55 K1 158.9(5) 3_666 . ?
O2 C12 C7 122.0(5) . . ?
O2 C12 C11 117.0(6) . . ?
C7 C12 C11 121.0(6) . . ?
C54 C53 H53 120.2 . . ?
C52 C53 C54 119.7(7) . . ?
C52 C53 H53 120.2 . . ?
K1 C50 H50 103.8 3_666 . ?
C49 C50 K1 82.9(4) . 3_666 ?
C49 C50 H50 119.4 . . ?
C49 C50 C51 121.3(7) . . ?
C51 C50 K1 83.6(5) . 3_666 ?
C51 C50 H50 119.4 . . ?
O3 C18 C17 117.7(6) . . ?
C13 C18 O3 121.6(6) . . ?
C13 C18 C17 120.7(7) . . ?
O8 C48 C43 124.6(6) . . ?
O8 C48 C47 115.9(6) . . ?
C43 C48 C47 119.4(6) . . ?
C30 C29 H29 121.2 . . ?
C28 C29 C30 117.6(6) . . ?
C28 C29 H29 121.2 . . ?
O4 C19 C20 109.1(4) . . ?
O4 C19 C25 109.6(5) . . ?
O4 C19 C31 107.6(4) . . ?
C20 C19 C25 102.6(5) . . ?
C31 C19 C20 114.1(5) . . ?
C31 C19 C25 113.7(5) . . ?
O6 C36 C31 121.6(6) . . ?
O6 C36 C35 120.6(6) . . ?
C31 C36 C35 117.8(7) . . ?
C2 C3 H3 121.4 . . ?
C4 C3 H3 121.4 . . ?
C4 C3 C2 117.2(7) . . ?
O7 C37 C43 108.1(4) . . ?
O7 C37 C49 106.7(4) . . ?
O7 C37 C38 108.9(4) . . ?
C49 C37 C43 115.5(5) . . ?
C38 C37 C43 103.2(5) . . ?
C38 C37 C49 114.2(5) . . ?
O1 C1 C13 110.6(4) . . ?
O1 C1 C2 108.0(4) . . ?
O1 C1 C7 108.5(5) . . ?
C13 C1 C2 106.4(5) . . ?
C7 C1 C13 114.4(5) . . ?
C7 C1 C2 108.8(5) . . ?
C18 C13 C1 119.1(6) . . ?
C14 C13 C18 118.9(6) . . ?
C14 C13 C1 121.7(6) . . ?
C20 C21 H21 120.7 . . ?
C22 C21 C20 118.5(7) . . ?
C22 C21 H21 120.7 . . ?
C48 C43 C37 119.0(5) . . ?
C48 C43 C44 119.6(6) . . ?
C44 C43 C37 121.0(6) . . ?
C54 C49 K1 84.1(3) . 3_666 ?
C54 C49 C37 117.8(5) . . ?
C50 C49 K1 73.3(4) . 3_666 ?
C50 C49 C54 117.8(6) . . ?
C50 C49 C37 124.4(6) . . ?
C37 C49 K1 111.5(3) . 3_666 ?
N1 C2 C3 121.7(6) . . ?
N1 C2 C1 116.8(5) . . ?
C3 C2 C1 121.5(6) . . ?
C30 C25 C19 119.1(5) . . ?
C26 C25 C30 118.4(6) . . ?
C26 C25 C19 122.1(6) . . ?
C36 C31 C19 119.3(6) . . ?
C36 C31 C32 117.7(6) . . ?
C32 C31 C19 123.0(6) . . ?
K1 C51 H51 109.1 3_666 . ?
C50 C51 K1 72.3(4) . 3_666 ?
C50 C51 H51 119.6 . . ?
C52 C51 K1 88.9(5) . 3_666 ?
C52 C51 C50 120.7(7) . . ?
C52 C51 H51 119.6 . . ?
C47 C46 H46 119.3 . . ?
C47 C46 C45 121.4(7) . . ?
C45 C46 H46 119.3 . . ?
C53 C52 H52 119.8 . . ?
C51 C52 C53 120.3(7) . . ?
C51 C52 H52 119.8 . . ?
C31 C32 H32 118.3 . . ?
C33 C32 C31 123.4(8) . . ?
C33 C32 H32 118.3 . . ?
C12 C7 C1 119.7(5) . . ?
C12 C7 C8 116.1(6) . . ?
C8 C7 C1 124.2(6) . . ?
C32 C33 H33 120.8 . . ?
C34 C33 C32 118.4(8) . . ?
C34 C33 H33 120.8 . . ?
N3 C38 C37 117.1(5) . . ?
N3 C38 C39 120.4(6) . . ?
C39 C38 C37 122.1(6) . . ?
C12 C11 H11 119.9 . . ?
C10 C11 C12 120.3(7) . . ?
C10 C11 H11 119.9 . . ?
C36 C35 H35 119.2 . . ?
C34 C35 C36 121.5(8) . . ?
C34 C35 H35 119.2 . . ?
C13 C14 H14 119.6 . . ?
C13 C14 C15 120.9(7) . . ?
C15 C14 H14 119.6 . . ?
C11 C10 H10 119.6 . . ?
C11 C10 C9 120.8(7) . . ?
C9 C10 H10 119.6 . . ?
C43 C44 H44 119.4 . . ?
C45 C44 C43 121.3(7) . . ?
C45 C44 H44 119.4 . . ?
C3 C4 H4 119.9 . . ?
C5 C4 C3 120.3(7) . . ?
C5 C4 H4 119.9 . . ?
N2 C24 H24 119.1 . . ?
N2 C24 C23 121.7(7) . . ?
C23 C24 H24 119.1 . . ?
K1 C28 H28 86.6 . . ?
C29 C28 K1 96.6(4) . . ?
C29 C28 H28 118.9 . . ?
C27 C28 K1 86.7(5) . . ?
C27 C28 C29 122.1(7) . . ?
C27 C28 H28 118.9 . . ?
C48 C47 H47 120.3 . . ?
C46 C47 C48 119.3(7) . . ?
C46 C47 H47 120.3 . . ?
C25 C26 H26 119.2 . . ?
C25 C26 C27 121.7(7) . . ?
C27 C26 H26 119.2 . . ?
C46 C45 H45 120.6 . . ?
C44 C45 C46 118.9(7) . . ?
C44 C45 H45 120.6 . . ?
K1 O13 H13A 115.4 . . ?
K1 O13 H13B 115.1 . . ?
H13A O13 H13B 98.6 . . ?
N1 C6 H6 119.0 . . ?
C5 C6 N1 122.1(7) . . ?
C5 C6 H6 119.0 . . ?
C18 C17 H17 119.8 . . ?
C16 C17 C18 120.4(8) . . ?
C16 C17 H17 119.8 . . ?
C24 C23 H23 120.0 . . ?
C22 C23 C24 120.1(6) . . ?
C22 C23 H23 120.0 . . ?
C21 C22 H22 120.6 . . ?
C23 C22 C21 118.7(7) . . ?
C23 C22 H22 120.6 . . ?
C10 C9 H9 120.4 . . ?
C10 C9 C8 119.2(7) . . ?
C8 C9 H9 120.4 . . ?
C4 C5 C6 119.6(7) . . ?
C4 C5 H5 120.2 . . ?
C6 C5 H5 120.2 . . ?
C33 C34 C35 121.0(8) . . ?
C33 C34 H34 119.5 . . ?
C35 C34 H34 119.5 . . ?
C7 C8 H8 118.7 . . ?
C9 C8 C7 122.6(7) . . ?
C9 C8 H8 118.7 . . ?
C42 C41 H41 120.1 . . ?
C40 C41 H41 120.1 . . ?
C40 C41 C42 119.7(8) . . ?
N3 C42 C41 122.2(8) . . ?
N3 C42 H42 118.9 . . ?
C41 C42 H42 118.9 . . ?
C38 C39 H39 120.0 . . ?
C40 C39 C38 120.0(7) . . ?
C40 C39 H39 120.0 . . ?
C17 C16 H16 120.1 . . ?
C17 C16 C15 119.9(8) . . ?
C15 C16 H16 120.1 . . ?
C14 C15 H15 120.3 . . ?
C16 C15 C14 119.4(7) . . ?
C16 C15 H15 120.3 . . ?
K1 C27 H27 98.2 . . ?
C28 C27 K1 69.7(4) . . ?
C28 C27 C26 119.6(6) . . ?
C28 C27 H27 120.2 . . ?
C26 C27 K1 101.8(4) . . ?
C26 C27 H27 120.2 . . ?
K1 O12 H12A 112.2 . . ?
K1 O12 H12B 112.9 . . ?
H12A O12 H12B 102.0 . . ?
C41 C40 H40 120.9 . . ?
C39 C40 C41 118.3(7) . . ?
C39 C40 H40 120.9 . . ?

loop_
_geom_bond_atom_site_label_1
_geom_bond_atom_site_label_2
_geom_bond_distance
_geom_bond_site_symmetry_2
_geom_bond_publ_flag
Mn3 Mn2 3.2135(13) . ?
Mn3 O1 1.932(4) . ?
Mn3 O7 1.955(4) . ?
Mn3 O8 1.899(4) . ?
Mn3 O2 1.853(4) . ?
Mn3 N3 2.287(5) . ?
Mn2 O7 1.945(4) . ?
Mn2 O4 1.910(4) . ?
Mn2 O5 1.862(4) . ?
Mn2 O9 1.866(4) . ?
Mn2 N2 2.234(5) . ?
Mn1 O1 2.227(4) . ?
Mn1 O4 2.170(4) . ?
Mn1 O11 2.246(4) 3_666 ?
Mn1 O6 2.030(5) . ?
Mn1 O10 2.178(4) . ?
Mn1 N1 2.212(5) . ?
K1 O11 3.144(5) . ?
K1 O10 2.790(5) . ?
K1 O3 2.945(5) 3_666 ?
K1 C55 3.258(6) . ?
K1 C50 3.299(7) 3_666 ?
K1 C49 3.419(6) 3_666 ?
K1 C51 3.441(8) 3_666 ?
K1 C28 3.181(7) . ?
K1 O13 2.815(8) . ?
K1 C27 3.385(8) . ?
K1 O12 2.733(10) . ?
O1 C1 1.430(6) . ?
O7 C37 1.464(6) . ?
O4 C19 1.458(7) . ?
O11 C55 1.224(7) . ?
O8 C48 1.361(7) . ?
O5 C30 1.339(7) . ?
O9 C54 1.318(7) . ?
O2 C12 1.354(7) . ?
O6 C36 1.314(8) . ?
O10 C55 1.243(7) . ?
O3 C18 1.387(8) . ?
N1 C2 1.306(8) . ?
N1 C6 1.366(8) . ?
N2 C20 1.345(8) . ?
N2 C24 1.339(8) . ?
N3 C38 1.331(8) . ?
N3 C42 1.337(9) . ?
C20 C19 1.528(8) . ?
C20 C21 1.394(9) . ?
C30 C29 1.416(9) . ?
C30 C25 1.429(9) . ?
C54 C53 1.420(9) . ?
C54 C49 1.401(9) . ?
C55 C55 1.614(11) 3_666 ?
C12 C7 1.399(9) . ?
C12 C11 1.405(9) . ?
C53 H53 0.9300 . ?
C53 C52 1.403(10) . ?
C50 H50 0.9300 . ?
C50 C49 1.390(9) . ?
C50 C51 1.413(11) . ?
C18 C13 1.385(9) . ?
C18 C17 1.390(10) . ?
C48 C43 1.372(9) . ?
C48 C47 1.419(9) . ?
C29 H29 0.9300 . ?
C29 C28 1.412(10) . ?
C19 C25 1.529(8) . ?
C19 C31 1.526(8) . ?
C36 C31 1.398(9) . ?
C36 C35 1.436(9) . ?
C3 H3 0.9300 . ?
C3 C2 1.400(9) . ?
C3 C4 1.400(10) . ?
C37 C43 1.539(8) . ?
C37 C49 1.517(8) . ?
C37 C38 1.513(9) . ?
C1 C13 1.528(8) . ?
C1 C2 1.547(8) . ?
C1 C7 1.525(8) . ?
C13 C14 1.372(9) . ?
C21 H21 0.9300 . ?
C21 C22 1.376(10) . ?
C43 C44 1.409(8) . ?
C25 C26 1.378(9) . ?
C31 C32 1.415(10) . ?
C51 H51 0.9300 . ?
C51 C52 1.327(12) . ?
C46 H46 0.9300 . ?
C46 C47 1.370(10) . ?
C46 C45 1.395(11) . ?
C52 H52 0.9300 . ?
C32 H32 0.9300 . ?
C32 C33 1.382(11) . ?
C7 C8 1.420(9) . ?
C33 H33 0.9300 . ?
C33 C34 1.363(13) . ?
C38 C39 1.407(9) . ?
C11 H11 0.9300 . ?
C11 C10 1.368(10) . ?
C35 H35 0.9300 . ?
C35 C34 1.375(13) . ?
C14 H14 0.9300 . ?
C14 C15 1.409(10) . ?
C10 H10 0.9300 . ?
C10 C9 1.372(11) . ?
C44 H44 0.9300 . ?
C44 C45 1.359(10) . ?
C4 H4 0.9300 . ?
C4 C5 1.326(12) . ?
C24 H24 0.9300 . ?
C24 C23 1.386(10) . ?
C28 H28 0.9300 . ?
C28 C27 1.359(10) . ?
C47 H47 0.9300 . ?
C26 H26 0.9300 . ?
C26 C27 1.399(10) . ?
C45 H45 0.9300 . ?
O13 H13A 1.0205 . ?
O13 H13B 1.0169 . ?
C6 H6 0.9300 . ?
C6 C5 1.347(10) . ?
C17 H17 0.9300 . ?
C17 C16 1.373(13) . ?
C23 H23 0.9300 . ?
C23 C22 1.374(11) . ?
C22 H22 0.9300 . ?
C9 H9 0.9300 . ?
C9 C8 1.381(10) . ?
C5 H5 0.9300 . ?
C34 H34 0.9300 . ?
C8 H8 0.9300 . ?
C41 H41 0.9300 . ?
C41 C42 1.373(10) . ?
C41 C40 1.367(12) . ?
C42 H42 0.9300 . ?
C39 H39 0.9300 . ?
C39 C40 1.362(12) . ?
C16 H16 0.9300 . ?
C16 C15 1.381(13) . ?
C15 H15 0.9300 . ?
C27 H27 0.9300 . ?
O12 H12A 0.9145 . ?
O12 H12B 0.9147 . ?
C40 H40 0.9300 . ?

loop_
_geom_torsion_atom_site_label_1
_geom_torsion_atom_site_label_2
_geom_torsion_atom_site_label_3
_geom_torsion_atom_site_label_4
_geom_torsion
_geom_torsion_site_symmetry_1
_geom_torsion_site_symmetry_2
_geom_torsion_site_symmetry_3
_geom_torsion_site_symmetry_4
_geom_torsion_publ_flag
Mn3 Mn2 O5 C30 30.8(6) . . . . ?
Mn3 Mn2 O9 C54 37.5(6) . . . . ?
Mn3 O1 C1 C13 -65.1(5) . . . . ?
Mn3 O1 C1 C2 178.8(3) . . . . ?
Mn3 O1 C1 C7 61.0(5) . . . . ?
Mn3 O7 C37 C43 -72.7(5) . . . . ?
Mn3 O7 C37 C49 162.4(3) . . . . ?
Mn3 O7 C37 C38 38.7(5) . . . . ?
Mn3 O8 C48 C43 -10.1(10) . . . . ?
Mn3 O8 C48 C47 168.5(5) . . . . ?
Mn3 O2 C12 C7 37.6(8) . . . . ?
Mn3 O2 C12 C11 -143.8(5) . . . . ?
Mn3 N3 C38 C37 -19.7(6) . . . . ?
Mn3 N3 C38 C39 154.1(6) . . . . ?
Mn3 N3 C42 C41 -152.8(7) . . . . ?
Mn2 Mn3 O8 C48 -43.9(5) . . . . ?
Mn2 Mn3 O2 C12 65.8(6) . . . . ?
Mn2 O7 C37 C43 60.4(5) . . . . ?
Mn2 O7 C37 C49 -64.5(5) . . . . ?
Mn2 O7 C37 C38 171.8(4) . . . . ?
Mn2 O4 C19 C20 -41.3(5) . . . . ?
Mn2 O4 C19 C25 70.3(5) . . . . ?
Mn2 O4 C19 C31 -165.6(4) . . . . ?
Mn2 O5 C30 C29 -175.9(4) . . . . ?
Mn2 O5 C30 C25 6.3(8) . . . . ?
Mn2 O9 C54 C53 140.0(5) . . . . ?
Mn2 O9 C54 C49 -40.9(8) . . . . ?
Mn2 N2 C20 C19 14.7(6) . . . . ?
Mn2 N2 C20 C21 -158.4(5) . . . . ?
Mn2 N2 C24 C23 156.0(6) . . . . ?
Mn1 O1 C1 C13 150.3(4) . . . . ?
Mn1 O1 C1 C2 34.2(5) . . . . ?
Mn1 O1 C1 C7 -83.5(4) . . . . ?
Mn1 O4 C19 C20 -169.0(3) . . . . ?
Mn1 O4 C19 C25 -57.4(5) . . . . ?
Mn1 O4 C19 C31 66.8(5) . . . . ?
Mn1 O11 C55 K1 156.6(3) 3_666 . . . ?
Mn1 O11 C55 O10 175.8(5) 3_666 . . . ?
Mn1 O11 C55 C55 -3.5(8) 3_666 . . 3_666 ?
Mn1 O6 C36 C31 46.9(8) . . . . ?
Mn1 O6 C36 C35 -133.6(5) . . . . ?
Mn1 O10 C55 K1 -161.9(4) . . . . ?
Mn1 O10 C55 O11 176.1(5) . . . . ?
Mn1 O10 C55 C55 -4.6(8) . . . 3_666 ?
Mn1 N1 C2 C3 -175.0(5) . . . . ?
Mn1 N1 C2 C1 8.1(7) . . . . ?
Mn1 N1 C6 C5 179.5(6) . . . . ?
K1 O11 C55 O10 19.1(6) . . . . ?
K1 O11 C55 C55 -160.1(6) . . . 3_666 ?
K1 O10 C55 O11 -21.9(7) . . . . ?
K1 O10 C55 C55 157.3(5) . . . 3_666 ?
K1 O3 C18 C13 165.9(6) 3_666 . . . ?
K1 O3 C18 C17 -14.1(13) 3_666 . . . ?
K1 C50 C49 C54 -73.8(5) 3_666 . . . ?
K1 C50 C49 C37 104.9(5) 3_666 . . . ?
K1 C50 C51 C52 77.7(8) 3_666 . . . ?
K1 C51 C52 C53 64.7(7) 3_666 . . . ?
K1 C28 C27 C26 92.3(7) . . . . ?
O1 Mn3 O8 C48 -109.5(9) . . . . ?
O1 Mn3 O2 C12 -20.5(5) . . . . ?
O1 C1 C13 C18 -45.6(7) . . . . ?
O1 C1 C13 C14 141.0(6) . . . . ?
O1 C1 C2 N1 -27.9(7) . . . . ?
O1 C1 C2 C3 155.2(6) . . . . ?
O1 C1 C7 C12 -45.7(7) . . . . ?
O1 C1 C7 C8 133.6(6) . . . . ?
O7 Mn3 O8 C48 -9.5(5) . . . . ?
O7 Mn2 O5 C30 104.9(6) . . . . ?
O7 Mn2 O9 C54 25.4(5) . . . . ?
O7 C37 C43 C48 48.5(7) . . . . ?
O7 C37 C43 C44 -138.8(6) . . . . ?
O7 C37 C49 K1 -40.8(5) . . . 3_666 ?
O7 C37 C49 C54 53.9(6) . . . . ?
O7 C37 C49 C50 -124.8(6) . . . . ?
O7 C37 C38 N3 -8.2(7) . . . . ?
O7 C37 C38 C39 178.1(6) . . . . ?
O4 Mn2 O5 C30 15.4(5) . . . . ?
O4 C19 C25 C30 -42.9(7) . . . . ?
O4 C19 C25 C26 144.5(6) . . . . ?
O4 C19 C31 C36 -63.0(7) . . . . ?
O4 C19 C31 C32 114.2(6) . . . . ?
O8 Mn3 O2 C12 147.1(5) . . . . ?
O8 C48 C43 C37 -6.6(10) . . . . ?
O8 C48 C43 C44 -179.4(6) . . . . ?
O8 C48 C47 C46 179.0(7) . . . . ?
O5 Mn2 O9 C54 -134.8(5) . . . . ?
O5 C30 C29 C28 -176.7(5) . . . . ?
O5 C30 C25 C19 3.5(8) . . . . ?
O5 C30 C25 C26 176.4(5) . . . . ?
O9 Mn2 O5 C30 -160.4(5) . . . . ?
O9 C54 C53 C52 180.0(6) . . . . ?
O9 C54 C49 K1 108.8(5) . . . 3_666 ?
O9 C54 C49 C50 176.3(6) . . . . ?
O9 C54 C49 C37 -2.4(8) . . . . ?
O2 Mn3 O8 C48 165.2(6) . . . . ?
O2 C12 C7 C1 -1.8(8) . . . . ?
O2 C12 C7 C8 178.7(6) . . . . ?
O2 C12 C11 C10 -177.4(6) . . . . ?
O6 C36 C31 C19 1.9(9) . . . . ?
O6 C36 C31 C32 -175.4(6) . . . . ?
O6 C36 C35 C34 178.6(7) . . . . ?
O3 C18 C13 C1 8.1(9) . . . . ?
O3 C18 C13 C14 -178.3(6) . . . . ?
O3 C18 C17 C16 179.9(8) . . . . ?
N1 C6 C5 C4 -6.1(13) . . . . ?
N2 Mn2 O5 C30 -61.7(5) . . . . ?
N2 Mn2 O9 C54 133.9(5) . . . . ?
N2 C20 C19 O4 13.6(7) . . . . ?
N2 C20 C19 C25 -102.6(6) . . . . ?
N2 C20 C19 C31 134.0(6) . . . . ?
N2 C20 C21 C22 -3.0(10) . . . . ?
N2 C24 C23 C22 -1.1(12) . . . . ?
N3 Mn3 O8 C48 66.0(5) . . . . ?
N3 Mn3 O2 C12 -125.8(5) . . . . ?
N3 C38 C39 C40 5.2(12) . . . . ?
C20 N2 C24 C23 -2.5(10) . . . . ?
C20 C19 C25 C30 72.9(6) . . . . ?
C20 C19 C25 C26 -99.7(6) . . . . ?
C20 C19 C31 C36 175.8(5) . . . . ?
C20 C19 C31 C32 -7.0(8) . . . . ?
C20 C21 C22 C23 -0.7(11) . . . . ?
C30 C29 C28 K1 -89.0(6) . . . . ?
C30 C29 C28 C27 1.2(10) . . . . ?
C30 C25 C26 C27 -0.9(10) . . . . ?
C54 C53 C52 C51 3.5(12) . . . . ?
C12 C7 C8 C9 -0.5(10) . . . . ?
C12 C11 C10 C9 -2.4(12) . . . . ?
C53 C54 C49 K1 -72.2(5) . . . 3_666 ?
C53 C54 C49 C50 -4.6(9) . . . . ?
C53 C54 C49 C37 176.6(5) . . . . ?
C50 C51 C52 C53 -3.9(13) . . . . ?
C18 C13 C14 C15 -2.4(10) . . . . ?
C18 C17 C16 C15 -0.9(15) . . . . ?
C48 C43 C44 C45 -1.4(11) . . . . ?
C29 C30 C25 C19 -174.2(5) . . . . ?
C29 C30 C25 C26 -1.3(9) . . . . ?
C29 C28 C27 K1 -95.7(7) . . . . ?
C29 C28 C27 C26 -3.4(11) . . . . ?
C19 C20 C21 C22 -175.6(6) . . . . ?
C19 C25 C26 C27 171.7(6) . . . . ?
C19 C31 C32 C33 178.4(7) . . . . ?
C36 C31 C32 C33 -4.3(11) . . . . ?
C36 C35 C34 C33 -2.5(13) . . . . ?
C3 C4 C5 C6 3.1(14) . . . . ?
C37 C43 C44 C45 -174.1(7) . . . . ?
C37 C38 C39 C40 178.7(8) . . . . ?
C1 C13 C14 C15 171.0(6) . . . . ?
C1 C7 C8 C9 -179.9(7) . . . . ?
C13 C18 C17 C16 -0.1(13) . . . . ?
C13 C1 C2 N1 -146.7(5) . . . . ?
C13 C1 C2 C3 36.4(8) . . . . ?
C13 C1 C7 C12 78.2(7) . . . . ?
C13 C1 C7 C8 -102.4(7) . . . . ?
C13 C14 C15 C16 1.5(12) . . . . ?
C21 C20 C19 O4 -173.2(6) . . . . ?
C21 C20 C19 C25 70.6(7) . . . . ?
C21 C20 C19 C31 -52.8(8) . . . . ?
C43 C48 C47 C46 -2.4(11) . . . . ?
C43 C37 C49 K1 -161.0(4) . . . 3_666 ?
C43 C37 C49 C54 -66.3(7) . . . . ?
C43 C37 C49 C50 115.1(7) . . . . ?
C43 C37 C38 N3 106.4(6) . . . . ?
C43 C37 C38 C39 -67.3(8) . . . . ?
C43 C44 C45 C46 1.1(12) . . . . ?
C49 C54 C53 C52 0.9(10) . . . . ?
C49 C50 C51 K1 -77.7(6) . . . 3_666 ?
C49 C50 C51 C52 0.0(12) . . . . ?
C49 C37 C43 C48 167.9(6) . . . . ?
C49 C37 C43 C44 -19.4(8) . . . . ?
C49 C37 C38 N3 -127.4(6) . . . . ?
C49 C37 C38 C39 58.9(8) . . . . ?
C2 N1 C6 C5 4.2(11) . . . . ?
C2 C3 C4 C5 1.4(12) . . . . ?
C2 C1 C13 C18 71.5(7) . . . . ?
C2 C1 C13 C14 -102.0(7) . . . . ?
C2 C1 C7 C12 -163.0(5) . . . . ?
C2 C1 C7 C8 16.4(8) . . . . ?
C25 C30 C29 C28 1.2(9) . . . . ?
C25 C19 C31 C36 58.7(7) . . . . ?
C25 C19 C31 C32 -124.2(7) . . . . ?
C25 C26 C27 K1 76.5(7) . . . . ?
C25 C26 C27 C28 3.3(11) . . . . ?
C31 C19 C25 C30 -163.4(5) . . . . ?
C31 C19 C25 C26 23.9(8) . . . . ?
C31 C36 C35 C34 -1.9(11) . . . . ?
C31 C32 C33 C34 0.0(13) . . . . ?
C51 C50 C49 K1 78.1(7) . . . 3_666 ?
C51 C50 C49 C54 4.3(10) . . . . ?
C51 C50 C49 C37 -177.0(6) . . . . ?
C32 C33 C34 C35 3.4(14) . . . . ?
C7 C12 C11 C10 1.2(10) . . . . ?
C7 C1 C13 C18 -168.3(5) . . . . ?
C7 C1 C13 C14 18.2(8) . . . . ?
C7 C1 C2 N1 89.7(6) . . . . ?
C7 C1 C2 C3 -87.3(7) . . . . ?
C38 N3 C42 C41 0.3(12) . . . . ?
C38 C37 C43 C48 -66.8(7) . . . . ?
C38 C37 C43 C44 106.0(7) . . . . ?
C38 C37 C49 K1 79.5(5) . . . 3_666 ?
C38 C37 C49 C54 174.3(5) . . . . ?
C38 C37 C49 C50 -4.4(8) . . . . ?
C38 C39 C40 C41 -1.7(15) . . . . ?
C11 C12 C7 C1 179.6(6) . . . . ?
C11 C12 C7 C8 0.2(9) . . . . ?
C11 C10 C9 C8 2.0(13) . . . . ?
C35 C36 C31 C19 -177.6(6) . . . . ?
C35 C36 C31 C32 5.1(9) . . . . ?
C10 C9 C8 C7 -0.5(12) . . . . ?
C4 C3 C2 N1 -3.3(11) . . . . ?
C4 C3 C2 C1 173.5(6) . . . . ?
C24 N2 C20 C19 177.7(6) . . . . ?
C24 N2 C20 C21 4.5(10) . . . . ?
C24 C23 C22 C21 2.6(12) . . . . ?
C47 C48 C43 C37 174.9(6) . . . . ?
C47 C48 C43 C44 2.1(10) . . . . ?
C47 C46 C45 C44 -1.4(13) . . . . ?
C45 C46 C47 C48 2.1(13) . . . . ?
C6 N1 C2 C3 0.5(10) . . . . ?
C6 N1 C2 C1 -176.4(6) . . . . ?
C17 C18 C13 C1 -171.9(7) . . . . ?
C17 C18 C13 C14 1.8(10) . . . . ?
C17 C16 C15 C14 0.2(14) . . . . ?
C42 N3 C38 C37 -178.2(6) . . . . ?
C42 N3 C38 C39 -4.4(10) . . . . ?
C42 C41 C40 C39 -2.4(16) . . . . ?
C40 C41 C42 N3 3.3(15) . . . . ?

loop_
_smtbx_masks_void_nr
_smtbx_masks_void_average_x
_smtbx_masks_void_average_y
_smtbx_masks_void_average_z
_smtbx_masks_void_volume
_smtbx_masks_void_count_electrons
_smtbx_masks_void_content
1 0.000 0.000 0.500 265.6 130.1 '1 ?'
2 0.500 0.500 1.000 265.6 130.1 '1 ?'
